data_4032465
loop_
_publ_author_name
'Huang, Honggui'
'Li, Yi'

_publ_section_title
;
 Sustainable Difluoroalkylation Cyclization Cascades of 1,8-Enynes.
;
_journal_issue 8
_journal_name_full 'The Journal of organic chemistry'
_journal_page_first 4449
_journal_page_last 4457
_journal_paper_doi 10.1021/acs.joc.7b00350
_journal_volume 82
_journal_year 2017
_chemical_formula_moiety 'C29 H23 Br F2 N O3'
_chemical_formula_sum 'C29 H23 Br F2 N O3'
_chemical_formula_weight 551.39
_chemical_name_systematic
;
 ?
;
_space_group_crystal_system triclinic
_space_group_IT_number 2
_space_group_name_Hall '-P 1'
_space_group_name_H-M_alt 'P -1'
_symmetry_space_group_name_Hall '-P 1'
_symmetry_space_group_name_H-M 'P -1'
_atom_sites_solution_hydrogens geom
_atom_sites_solution_primary direct
_audit_creation_date 2016-09-19
_audit_creation_method
;
Olex2 1.2
(compiled 2016.02.19 svn.r3266 for OlexSys, GUI svn.r5155)
;
_cell_angle_alpha 77.526(3)
_cell_angle_beta 70.388(4)
_cell_angle_gamma 79.507(4)
_cell_formula_units_Z 2
_cell_length_a 9.654(3)
_cell_length_b 10.951(3)
_cell_length_c 13.265(4)
_cell_measurement_reflns_used 2439
_cell_measurement_temperature 293(2)
_cell_measurement_theta_max 24.992
_cell_measurement_theta_min 2.897
_cell_volume 1280.7(7)
_computing_molecular_graphics 'Olex2 (Dolomanov et al., 2009)'
_computing_publication_material 'Olex2 (Dolomanov et al., 2009)'
_computing_structure_refinement 'XL (Sheldrick, 2008)'
_computing_structure_solution 'XS (Sheldrick, 2008)'
_diffrn_ambient_temperature 296.15
_diffrn_measured_fraction_theta_full 0.755
_diffrn_measured_fraction_theta_max 0.775
_diffrn_measurement_device_type 'Bruker P4'
_diffrn_measurement_method '\w scans'
_diffrn_radiation_monochromator graphite
_diffrn_radiation_type MoK\a
_diffrn_radiation_wavelength 0.71073
_diffrn_reflns_av_R_equivalents 0.0193
_diffrn_reflns_av_unetI/netI 0.0442
_diffrn_reflns_Laue_measured_fraction_full 0.755
_diffrn_reflns_Laue_measured_fraction_max 0.775
_diffrn_reflns_limit_h_max 9
_diffrn_reflns_limit_h_min -11
_diffrn_reflns_limit_k_max 12
_diffrn_reflns_limit_k_min -12
_diffrn_reflns_limit_l_max 15
_diffrn_reflns_limit_l_min -15
_diffrn_reflns_number 4257
_diffrn_reflns_point_group_measured_fraction_full 0.755
_diffrn_reflns_point_group_measured_fraction_max 0.775
_diffrn_reflns_theta_full 25.242
_diffrn_reflns_theta_max 24.992
_diffrn_reflns_theta_min 1.918
_exptl_absorpt_coefficient_mu 1.650
_exptl_absorpt_correction_type none
_exptl_crystal_colour colourless
_exptl_crystal_density_diffrn 1.430
_exptl_crystal_description plate
_exptl_crystal_F_000 562
_exptl_crystal_size_max 0.35
_exptl_crystal_size_mid 0.06
_exptl_crystal_size_min 0.05
_refine_diff_density_max 0.835
_refine_diff_density_min -0.832
_refine_diff_density_rms 0.074
_refine_ls_extinction_method none
_refine_ls_goodness_of_fit_ref 1.021
_refine_ls_hydrogen_treatment constr
_refine_ls_matrix_type full
_refine_ls_number_parameters 328
_refine_ls_number_reflns 3495
_refine_ls_number_restraints 18
_refine_ls_restrained_S_all 1.024
_refine_ls_R_factor_all 0.0962
_refine_ls_R_factor_gt 0.0634
_refine_ls_shift/su_max 0.001
_refine_ls_shift/su_mean 0.000
_refine_ls_structure_factor_coef Fsqd
_refine_ls_weighting_details
;
 w=1/[\s^2^(Fo^2^)+(0.0967P)^2^+2.4681P]
 where P=(Fo^2^+2Fc^2^)/3
;
_refine_ls_weighting_scheme calc
_refine_ls_wR_factor_gt 0.1604
_refine_ls_wR_factor_ref 0.1890
_reflns_Friedel_coverage 0.000
_reflns_number_gt 2439
_reflns_number_total 3495
_reflns_threshold_expression 'I > 2\s(I)'
_cod_data_source_file jo7b00350_si_002.cif
_cod_data_source_block p-1
_cod_database_code 4032465
_shelxl_version_number 2013-2
_shelx_space_group_comment
;
The symmetry employed for this shelxl refinement is uniquely defined
by the following loop, which should always be used as a source of
symmetry information in preference to the above space-group names.
They are only intended as comments.
;
_olex2_refinement_description
;
1. Fixed Uiso
 At 1.2 times of:
  All C(H) groups, All C(H,H) groups
 At 1.5 times of:
  All C(H,H,H) groups
2. Uiso/Uaniso restraints and constraints
C29 \\sim C28: within 1.7A with sigma of 0.02 and sigma for terminal atoms of
0.04
Uanis(C28) \\sim Ueq, Uanis(C29) \\sim Ueq, : with sigma of 0.01 and sigma for
terminal atoms of 0.02
3.a Secondary CH2 refined with riding coordinates:
 C25(H25A,H25B)
3.b Aromatic/amide H refined with riding coordinates:
 C6(H6), C3(H3), C2(H2), C13(H13), C20(H20), C17(H17), C19(H19), C11(H11),
 C18(H18), C10(H10), C28(H28), C9(H9)
3.c Idealised Me refined as rotating group:
 C14(H14A,H14B,H14C), C24(H24A,H24B,H24C), C29(H29A,H29B,H29C)
;
_olex2_submission_special_instructions 'No special instructions were received'

loop_
_space_group_symop_operation_xyz
'x, y, z'
'-x, -y, -z'

loop_
_atom_site_label
_atom_site_type_symbol
_atom_site_fract_x
_atom_site_fract_y
_atom_site_fract_z
_atom_site_U_iso_or_equiv
_atom_site_adp_type
_atom_site_occupancy
_atom_site_site_symmetry_order
_atom_site_calc_flag
_atom_site_refinement_flags_posn
_atom_site_refinement_flags_adp
Br1 Br -0.26866(8) 0.06953(6) 1.09934(6) 0.0695(3) Uani 1 1 d . .
F1 F -0.2099(6) 0.6737(4) 0.6477(4) 0.0895(15) Uani 1 1 d . .
F2 F -0.2628(6) 0.8479(6) 0.5453(4) 0.1074(18) Uani 1 1 d . .
O1 O -0.3050(5) 0.7165(4) 0.8850(4) 0.0645(12) Uani 1 1 d . .
O3 O 0.0388(8) 0.8568(5) 0.4463(4) 0.0945(19) Uani 1 1 d . .
O2 O 0.0397(8) 0.6510(5) 0.5062(5) 0.106(2) Uani 1 1 d . .
N1 N -0.0964(5) 0.5781(4) 0.8569(4) 0.0417(11) Uani 1 1 d . .
C6 C -0.0823(6) 0.2459(5) 0.9539(4) 0.0415(13) Uani 1 1 d . .
H6 H -0.0118 0.1763 0.9404 0.050 Uiso 1 1 calc R .
C15 C 0.0507(6) 0.5423(5) 0.8018(4) 0.0402(13) Uani 1 1 d . .
C3 C -0.3012(7) 0.4547(6) 0.9923(5) 0.0504(15) Uani 1 1 d . .
H3 H -0.3737 0.5233 1.0044 0.060 Uiso 1 1 calc R .
C21 C 0.0776(6) 0.7639(5) 0.7153(5) 0.0448(14) Uani 1 1 d . .
C8 C 0.2191(6) 0.3304(5) 0.7849(4) 0.0393(13) Uani 1 1 d . .
C4 C -0.1607(6) 0.4698(5) 0.9212(4) 0.0427(14) Uani 1 1 d . .
C16 C 0.1439(6) 0.6405(5) 0.7345(5) 0.0427(14) Uani 1 1 d . .
C5 C -0.0511(6) 0.3682(5) 0.9019(4) 0.0382(13) Uani 1 1 d . .
C7 C 0.0828(6) 0.4138(5) 0.8248(4) 0.0383(13) Uani 1 1 d . .
C22 C -0.0856(6) 0.8024(5) 0.7646(5) 0.0434(14) Uani 1 1 d . .
C1 C -0.2216(6) 0.2335(6) 1.0256(5) 0.0463(15) Uani 1 1 d . .
C23 C -0.1741(7) 0.6967(6) 0.8404(5) 0.0451(14) Uani 1 1 d . .
C2 C -0.3305(7) 0.3337(6) 1.0451(5) 0.0540(17) Uani 1 1 d . .
H2 H -0.4237 0.3203 1.0936 0.065 Uiso 1 1 calc R .
C13 C 0.3170(7) 0.2866(6) 0.8428(5) 0.0473(15) Uani 1 1 d . .
H13 H 0.2974 0.3128 0.9089 0.057 Uiso 1 1 calc R .
C20 C 0.1684(7) 0.8559(6) 0.6513(6) 0.0602(17) Uani 1 1 d . .
H20 H 0.1257 0.9382 0.6359 0.072 Uiso 1 1 calc R .
C26 C -0.1612(8) 0.7872(6) 0.5973(5) 0.0619(19) Uani 1 1 d . .
C17 C 0.2966(7) 0.6127(7) 0.6934(6) 0.0616(18) Uani 1 1 d . .
H17 H 0.3408 0.5306 0.7069 0.074 Uiso 1 1 calc R .
C27 C -0.0144(9) 0.7686(6) 0.5071(5) 0.065(2) Uani 1 1 d . .
C25 C -0.1648(7) 0.8637(5) 0.6782(5) 0.0503(15) Uani 1 1 d . .
H25A H -0.2678 0.8885 0.7163 0.060 Uiso 1 1 calc R .
H25B H -0.1213 0.9401 0.6389 0.060 Uiso 1 1 calc R .
C19 C 0.3182(8) 0.8278(7) 0.6108(6) 0.070(2) Uani 1 1 d . .
H19 H 0.3767 0.8904 0.5684 0.084 Uiso 1 1 calc R .
C12 C 0.4434(7) 0.2054(6) 0.8071(5) 0.0515(16) Uani 1 1 d . .
C11 C 0.4698(8) 0.1666(7) 0.7104(6) 0.0628(17) Uani 1 1 d . .
H11 H 0.5547 0.1123 0.6846 0.075 Uiso 1 1 calc R .
C14 C 0.5460(10) 0.1594(9) 0.8759(8) 0.090(3) Uani 1 1 d . .
H14A H 0.5857 0.2298 0.8838 0.135 Uiso 1 1 calc GR .
H14B H 0.6256 0.1010 0.8413 0.135 Uiso 1 1 calc GR .
H14C H 0.4918 0.1184 0.9461 0.135 Uiso 1 1 calc GR .
C18 C 0.3824(8) 0.7062(7) 0.6330(7) 0.075(2) Uani 1 1 d . .
H18 H 0.4847 0.6873 0.6069 0.090 Uiso 1 1 calc R .
C24 C -0.1096(9) 0.9029(6) 0.8381(6) 0.0617(18) Uani 1 1 d . .
H24A H -0.0559 0.8721 0.8895 0.093 Uiso 1 1 calc GR .
H24B H -0.2132 0.9189 0.8762 0.093 Uiso 1 1 calc GR .
H24C H -0.0744 0.9796 0.7939 0.093 Uiso 1 1 calc GR .
C10 C 0.3732(10) 0.2063(9) 0.6505(6) 0.081(2) Uani 1 1 d . .
H10 H 0.3926 0.1776 0.5854 0.098 Uiso 1 1 calc R .
C28 C 0.2089(17) 0.6134(13) 0.4324(10) 0.132(4) Uani 1 1 d . U
H28 H 0.2987 0.5926 0.4472 0.159 Uiso 1 1 calc R .
C9 C 0.2493(8) 0.2872(7) 0.6858(5) 0.0647(18) Uani 1 1 d . .
H9 H 0.1846 0.3140 0.6448 0.078 Uiso 1 1 calc R .
C29 C 0.1701(19) 0.6236(13) 0.3413(14) 0.157(5) Uani 1 1 d . U
H29A H 0.2567 0.6041 0.2825 0.236 Uiso 1 1 calc GR U
H29B H 0.1264 0.7080 0.3232 0.236 Uiso 1 1 calc GR .
H29C H 0.1000 0.5658 0.3539 0.236 Uiso 1 1 calc GR .

loop_
_atom_site_aniso_label
_atom_site_aniso_U_11
_atom_site_aniso_U_22
_atom_site_aniso_U_33
_atom_site_aniso_U_23
_atom_site_aniso_U_13
_atom_site_aniso_U_12
Br1 0.0693(6) 0.0583(5) 0.0767(5) 0.0168(3) -0.0254(4) -0.0250(4)
F1 0.110(4) 0.080(3) 0.081(3) -0.018(2) -0.005(3) -0.058(3)
F2 0.101(4) 0.148(5) 0.096(3) -0.020(3) -0.063(3) -0.006(4)
O1 0.037(3) 0.057(3) 0.076(3) 0.005(2) -0.003(2) 0.008(2)
O3 0.139(6) 0.056(3) 0.069(3) 0.001(3) -0.001(3) -0.037(3)
O2 0.135(6) 0.053(3) 0.089(4) -0.005(3) 0.016(4) -0.017(4)
N1 0.029(3) 0.038(3) 0.048(3) 0.001(2) -0.008(2) 0.003(2)
C6 0.038(3) 0.039(3) 0.047(3) -0.002(2) -0.018(3) 0.001(3)
C15 0.026(3) 0.047(3) 0.042(3) 0.001(3) -0.010(3) -0.002(3)
C3 0.036(3) 0.049(3) 0.060(4) 0.001(3) -0.012(3) -0.007(3)
C21 0.038(3) 0.042(3) 0.054(3) -0.001(3) -0.018(3) -0.004(3)
C8 0.034(3) 0.035(3) 0.043(3) 0.003(2) -0.010(2) -0.005(3)
C4 0.036(3) 0.047(3) 0.041(3) 0.001(2) -0.010(3) -0.008(3)
C16 0.027(3) 0.045(3) 0.049(3) -0.001(3) -0.008(3) -0.002(3)
C5 0.028(3) 0.042(3) 0.038(3) 0.002(2) -0.010(2) 0.001(3)
C7 0.028(3) 0.039(3) 0.041(3) 0.003(2) -0.009(2) 0.002(3)
C22 0.040(4) 0.037(3) 0.048(3) 0.001(2) -0.014(3) -0.001(3)
C1 0.037(4) 0.059(4) 0.046(3) 0.005(3) -0.018(3) -0.016(3)
C23 0.034(4) 0.048(3) 0.048(3) -0.003(3) -0.012(3) 0.002(3)
C2 0.036(4) 0.063(4) 0.057(4) 0.005(3) -0.011(3) -0.016(4)
C13 0.043(4) 0.050(3) 0.046(3) -0.002(3) -0.015(3) -0.003(3)
C20 0.047(4) 0.044(3) 0.075(4) 0.003(3) -0.006(3) -0.009(3)
C26 0.072(5) 0.060(4) 0.059(4) 0.002(3) -0.028(4) -0.018(4)
C17 0.038(4) 0.053(4) 0.076(4) 0.008(3) -0.008(3) -0.002(3)
C27 0.093(6) 0.052(4) 0.048(4) -0.002(3) -0.016(4) -0.023(4)
C25 0.050(4) 0.040(3) 0.061(4) 0.003(3) -0.026(3) 0.000(3)
C19 0.050(4) 0.053(4) 0.088(5) 0.006(4) 0.000(4) -0.020(4)
C12 0.039(4) 0.046(3) 0.064(4) 0.004(3) -0.017(3) -0.003(3)
C11 0.043(4) 0.069(4) 0.064(4) -0.017(3) -0.009(3) 0.014(4)
C14 0.067(5) 0.106(7) 0.103(6) -0.010(5) -0.052(5) 0.018(5)
C18 0.031(4) 0.071(5) 0.100(6) 0.010(4) -0.003(4) -0.009(4)
C24 0.062(5) 0.061(4) 0.067(4) -0.016(3) -0.026(4) -0.002(4)
C10 0.071(6) 0.104(6) 0.060(4) -0.027(4) -0.019(4) 0.023(5)
C28 0.150(8) 0.151(8) 0.112(7) -0.020(6) -0.046(6) -0.050(7)
C9 0.051(5) 0.084(5) 0.051(4) -0.017(4) -0.017(3) 0.020(4)
C29 0.179(11) 0.109(8) 0.198(12) -0.004(8) -0.079(10) -0.037(8)

loop_
_atom_type_symbol
_atom_type_description
_atom_type_scat_dispersion_real
_atom_type_scat_dispersion_imag
_atom_type_scat_source
C C 0.0033 0.0016 'International Tables Vol C Tables 4.2.6.8 and 6.1.1.4'
H H 0.0000 0.0000 'International Tables Vol C Tables 4.2.6.8 and 6.1.1.4'
Br Br -0.2901 2.4595 'International Tables Vol C Tables 4.2.6.8 and 6.1.1.4'
F F 0.0171 0.0103 'International Tables Vol C Tables 4.2.6.8 and 6.1.1.4'
N N 0.0061 0.0033 'International Tables Vol C Tables 4.2.6.8 and 6.1.1.4'
O O 0.0106 0.0060 'International Tables Vol C Tables 4.2.6.8 and 6.1.1.4'

loop_
_geom_angle_atom_site_label_1
_geom_angle_atom_site_label_2
_geom_angle_atom_site_label_3
_geom_angle
C27 O2 C28 120.3(7)
C15 N1 C4 108.7(4)
C23 N1 C15 125.9(5)
C23 N1 C4 124.8(5)
C5 C6 H6 121.5
C1 C6 H6 121.5
C1 C6 C5 117.1(5)
N1 C15 C16 118.7(5)
C7 C15 N1 109.8(5)
C7 C15 C16 131.4(6)
C4 C3 H3 121.1
C4 C3 C2 117.8(6)
C2 C3 H3 121.1
C16 C21 C22 122.7(5)
C16 C21 C20 118.1(6)
C20 C21 C22 119.2(5)
C13 C8 C7 122.4(5)
C13 C8 C9 117.6(6)
C9 C8 C7 119.9(5)
C3 C4 N1 131.7(6)
C3 C4 C5 121.8(5)
C5 C4 N1 106.5(4)
C21 C16 C15 119.1(5)
C17 C16 C15 120.9(5)
C17 C16 C21 120.0(5)
C6 C5 C7 131.1(5)
C4 C5 C6 120.0(5)
C4 C5 C7 108.9(5)
C15 C7 C8 131.0(5)
C15 C7 C5 106.0(5)
C5 C7 C8 123.0(5)
C21 C22 C23 115.3(5)
C21 C22 C25 113.0(5)
C21 C22 C24 110.1(5)
C23 C22 C25 107.5(4)
C23 C22 C24 104.0(5)
C25 C22 C24 106.2(5)
C6 C1 Br1 118.6(5)
C6 C1 C2 123.1(5)
C2 C1 Br1 118.2(4)
O1 C23 N1 121.4(5)
O1 C23 C22 121.2(5)
N1 C23 C22 117.3(5)
C3 C2 H2 120.0
C1 C2 C3 120.1(5)
C1 C2 H2 120.0
C8 C13 H13 118.6
C8 C13 C12 122.8(6)
C12 C13 H13 118.6
C21 C20 H20 119.2
C19 C20 C21 121.6(6)
C19 C20 H20 119.2
F1 C26 F2 105.2(5)
F1 C26 C27 110.2(6)
F1 C26 C25 110.6(5)
F2 C26 C27 105.6(6)
F2 C26 C25 107.6(6)
C25 C26 C27 116.8(6)
C16 C17 H17 119.9
C18 C17 C16 120.2(6)
C18 C17 H17 119.9
O3 C27 O2 126.4(8)
O3 C27 C26 120.5(7)
O2 C27 C26 113.2(6)
C22 C25 H25A 107.9
C22 C25 H25B 107.9
C26 C25 C22 117.8(5)
C26 C25 H25A 107.9
C26 C25 H25B 107.9
H25A C25 H25B 107.2
C20 C19 H19 120.2
C20 C19 C18 119.6(6)
C18 C19 H19 120.2
C13 C12 C14 120.0(6)
C11 C12 C13 118.0(6)
C11 C12 C14 122.0(7)
C12 C11 H11 119.4
C12 C11 C10 121.3(7)
C10 C11 H11 119.4
C12 C14 H14A 109.5
C12 C14 H14B 109.5
C12 C14 H14C 109.5
H14A C14 H14B 109.5
H14A C14 H14C 109.5
H14B C14 H14C 109.5
C17 C18 C19 120.6(7)
C17 C18 H18 119.7
C19 C18 H18 119.7
C22 C24 H24A 109.5
C22 C24 H24B 109.5
C22 C24 H24C 109.5
H24A C24 H24B 109.5
H24A C24 H24C 109.5
H24B C24 H24C 109.5
C11 C10 H10 119.8
C9 C10 C11 120.4(7)
C9 C10 H10 119.8
O2 C28 H28 133.3
C29 C28 O2 93.4(11)
C29 C28 H28 133.3
C8 C9 H9 120.0
C10 C9 C8 119.9(6)
C10 C9 H9 120.0
C28 C29 H29A 109.5
C28 C29 H29B 109.5
C28 C29 H29C 109.5
H29A C29 H29B 109.5
H29A C29 H29C 109.5
H29B C29 H29C 109.5

loop_
_geom_bond_atom_site_label_1
_geom_bond_atom_site_label_2
_geom_bond_distance
Br1 C1 1.904(6)
F1 C26 1.362(7)
F2 C26 1.377(8)
O1 C23 1.203(7)
O3 C27 1.189(8)
O2 C27 1.300(10)
O2 C28 1.628(16)
N1 C15 1.389(8)
N1 C4 1.412(7)
N1 C23 1.389(8)
C6 H6 0.9300
C6 C5 1.403(7)
C6 C1 1.372(8)
C15 C16 1.470(7)
C15 C7 1.375(8)
C3 H3 0.9300
C3 C4 1.383(8)
C3 C2 1.389(8)
C21 C16 1.395(9)
C21 C22 1.508(9)
C21 C20 1.399(8)
C8 C7 1.466(8)
C8 C13 1.370(8)
C8 C9 1.413(9)
C4 C5 1.392(8)
C16 C17 1.390(9)
C5 C7 1.446(7)
C22 C23 1.537(7)
C22 C25 1.554(7)
C22 C24 1.561(9)
C1 C2 1.377(9)
C2 H2 0.9300
C13 H13 0.9300
C13 C12 1.380(9)
C20 H20 0.9300
C20 C19 1.365(10)
C26 C27 1.531(11)
C26 C25 1.486(10)
C17 H17 0.9300
C17 C18 1.373(9)
C25 H25A 0.9700
C25 H25B 0.9700
C19 H19 0.9300
C19 C18 1.377(11)
C12 C11 1.366(10)
C12 C14 1.515(9)
C11 H11 0.9300
C11 C10 1.375(10)
C14 H14A 0.9600
C14 H14B 0.9600
C14 H14C 0.9600
C18 H18 0.9300
C24 H24A 0.9600
C24 H24B 0.9600
C24 H24C 0.9600
C10 H10 0.9300
C10 C9 1.361(11)
C28 H28 0.9300
C28 C29 1.357(17)
C9 H9 0.9300
C29 H29A 0.9600
C29 H29B 0.9600
C29 H29C 0.9600

loop_
_geom_torsion_atom_site_label_1
_geom_torsion_atom_site_label_2
_geom_torsion_atom_site_label_3
_geom_torsion_atom_site_label_4
_geom_torsion
Br1 C1 C2 C3 -179.4(4)
F1 C26 C27 O3 172.5(6)
F1 C26 C27 O2 -7.3(8)
F1 C26 C25 C22 52.8(8)
F2 C26 C27 O3 59.3(8)
F2 C26 C27 O2 -120.5(7)
F2 C26 C25 C22 167.2(5)
N1 C15 C16 C21 -9.1(8)
N1 C15 C16 C17 168.5(6)
N1 C15 C7 C8 177.7(5)
N1 C15 C7 C5 -2.2(6)
N1 C4 C5 C6 -179.3(4)
N1 C4 C5 C7 0.0(6)
C6 C5 C7 C15 -179.4(5)
C6 C5 C7 C8 0.7(9)
C6 C1 C2 C3 -1.0(9)
C15 N1 C4 C3 178.2(6)
C15 N1 C4 C5 -1.4(6)
C15 N1 C23 O1 173.3(6)
C15 N1 C23 C22 -7.8(8)
C15 C16 C17 C18 -178.3(7)
C3 C4 C5 C6 1.0(8)
C3 C4 C5 C7 -179.6(5)
C21 C16 C17 C18 -0.7(11)
C21 C22 C23 O1 179.5(5)
C21 C22 C23 N1 0.6(7)
C21 C22 C25 C26 59.9(7)
C21 C20 C19 C18 0.0(12)
C8 C13 C12 C11 -0.8(8)
C8 C13 C12 C14 -179.3(6)
C4 N1 C15 C16 -176.2(5)
C4 N1 C15 C7 2.3(6)
C4 N1 C23 O1 3.1(9)
C4 N1 C23 C22 -178.0(5)
C4 C3 C2 C1 -0.2(9)
C4 C5 C7 C15 1.3(6)
C4 C5 C7 C8 -178.6(5)
C16 C15 C7 C8 -4.1(10)
C16 C15 C7 C5 176.1(5)
C16 C21 C22 C23 1.7(8)
C16 C21 C22 C25 -122.5(6)
C16 C21 C22 C24 118.9(6)
C16 C21 C20 C19 -1.8(10)
C16 C17 C18 C19 -1.2(13)
C5 C6 C1 Br1 -179.4(4)
C5 C6 C1 C2 2.2(8)
C7 C15 C16 C21 172.8(6)
C7 C15 C16 C17 -9.6(10)
C7 C8 C13 C12 178.1(5)
C7 C8 C9 C10 -177.7(6)
C22 C21 C16 C15 2.5(9)
C22 C21 C16 C17 -175.1(6)
C22 C21 C20 C19 175.5(6)
C1 C6 C5 C4 -2.1(7)
C1 C6 C5 C7 178.7(5)
C23 N1 C15 C16 12.3(8)
C23 N1 C15 C7 -169.2(5)
C23 N1 C4 C3 -10.1(9)
C23 N1 C4 C5 170.2(5)
C23 C22 C25 C26 -68.5(7)
C2 C3 C4 N1 -179.4(5)
C2 C3 C4 C5 0.2(8)
C13 C8 C7 C15 98.8(7)
C13 C8 C7 C5 -81.4(7)
C13 C8 C9 C10 -0.9(9)
C13 C12 C11 C10 -0.5(10)
C20 C21 C16 C15 179.8(5)
C20 C21 C16 C17 2.1(9)
C20 C21 C22 C23 -175.6(5)
C20 C21 C22 C25 60.2(7)
C20 C21 C22 C24 -58.3(7)
C20 C19 C18 C17 1.5(14)
C27 O2 C28 C29 -84.2(11)
C27 C26 C25 C22 -74.3(7)
C25 C22 C23 O1 -53.5(7)
C25 C22 C23 N1 127.6(5)
C25 C26 C27 O3 -60.2(9)
C25 C26 C27 O2 120.0(7)
C12 C11 C10 C9 1.0(12)
C11 C10 C9 C8 -0.3(12)
C14 C12 C11 C10 178.0(8)
C24 C22 C23 O1 58.8(7)
C24 C22 C23 N1 -120.1(6)
C24 C22 C25 C26 -179.3(6)
C28 O2 C27 O3 12.1(13)
C28 O2 C27 C26 -168.1(7)
C9 C8 C7 C15 -84.6(8)
C9 C8 C7 C5 95.3(6)
C9 C8 C13 C12 1.4(8)
